data_1574691
loop_
_publ_author_name
'Cheng, Yu'
'Zhao, Zihe'
'Xu, Xiaowei'
'Ren, Chunxiao'
'Wei, Xiaohui'
'Yang, Yanxiang'
'Li, Jin'
'Jiang, Daqiang'
'Zhang, Kunyu'
'Wang, Bin'
'Luo, Yi'

_publ_section_title
;
 Efficient synthesis of polylactide and copolymers under industrial
 conditions by multinuclear \b-ketoimide zinc complexes
;
_journal_issue 26
_journal_name_full 'Polymer Chemistry'
_journal_page_first 3030
_journal_page_last 3040
_journal_paper_doi 10.1039/D4PY01486C
_journal_volume 16
_journal_year 2025
_chemical_absolute_configuration ad
_chemical_formula_moiety 'C12 H15 N O2'
_chemical_formula_sum 'C12 H15 N O2'
_chemical_formula_weight 205.25
_space_group_crystal_system orthorhombic
_space_group_IT_number 19
_space_group_name_Hall 'P 2ac 2ab'
_space_group_name_H-M_alt 'P 21 21 21'
_atom_sites_solution_hydrogens geom
_atom_sites_solution_primary dual
_audit_creation_date 2024-07-14
_audit_creation_method
;
Olex2 1.5
(compiled 2024.02.16 svn.r378c4104 for OlexSys, GUI svn.r6928)
;
_audit_update_record
;
2024-12-31 deposited with the CCDC.	2025-05-20 downloaded from the CCDC.
;
_cell_angle_alpha 90
_cell_angle_beta 90
_cell_angle_gamma 90
_cell_formula_units_Z 4
_cell_length_a 9.6701(6)
_cell_length_b 10.4891(7)
_cell_length_c 11.1372(7)
_cell_measurement_reflns_used 8546
_cell_measurement_temperature 249.00
_cell_measurement_theta_max 77.99
_cell_measurement_theta_min 4.57
_cell_volume 1129.65(13)
_computing_cell_refinement 'SAINT V8.40B (Bruker, 2019)'
_computing_data_collection 'APEX5 V2023.9-2 (Bruker, 2023)'
_computing_data_reduction 'SAINT V8.40B (Bruker, 2019)'
_computing_molecular_graphics 'Olex2 1.5 (Dolomanov et al., 2009)'
_computing_publication_material 'Olex2 1.5 (Dolomanov et al., 2009)'
_computing_structure_refinement 'SHELXL 2019/3 (Sheldrick, 2015)'
_computing_structure_solution 'SHELXT 2018/2 (Sheldrick, 2018)'
_diffrn_ambient_temperature 249.00
_diffrn_detector CPAD
_diffrn_detector_area_resol_mean 7.41
_diffrn_detector_type 'Bruker PHOTON III'
_diffrn_measured_fraction_theta_full 0.998
_diffrn_measured_fraction_theta_max 0.971
_diffrn_measurement_device 'four-circle diffractometer'
_diffrn_measurement_device_type 'Bruker D8 VENTURE dual wavelength Mo/Cu'
_diffrn_measurement_method '\w and \f scans'
_diffrn_measurement_specimen_support 'nylon loop'
_diffrn_radiation_monochromator 'Helios Multi-layer Optic'
_diffrn_radiation_probe x-ray
_diffrn_radiation_type CuK\a
_diffrn_radiation_wavelength 1.54178
_diffrn_reflns_av_R_equivalents 0.0392
_diffrn_reflns_av_unetI/netI 0.0222
_diffrn_reflns_Laue_measured_fraction_full 0.998
_diffrn_reflns_Laue_measured_fraction_max 0.971
_diffrn_reflns_limit_h_max 12
_diffrn_reflns_limit_h_min -12
_diffrn_reflns_limit_k_max 12
_diffrn_reflns_limit_k_min -13
_diffrn_reflns_limit_l_max 12
_diffrn_reflns_limit_l_min -13
_diffrn_reflns_number 16008
_diffrn_reflns_point_group_measured_fraction_full 0.997
_diffrn_reflns_point_group_measured_fraction_max 0.957
_diffrn_reflns_theta_full 67.679
_diffrn_reflns_theta_max 79.066
_diffrn_reflns_theta_min 5.794
_diffrn_source 'microfocus sealed X-ray tube'
_diffrn_source_current 1.0
_diffrn_source_power 0.05
_diffrn_source_type 'Incoatec I\ms DIAMOND'
_diffrn_source_voltage 50.0
_diffrn_standards_number 0
_exptl_absorpt_coefficient_mu 0.662
_exptl_absorpt_correction_T_max 0.7542
_exptl_absorpt_correction_T_min 0.6905
_exptl_absorpt_correction_type multi-scan
_exptl_absorpt_process_details
;
SADABS-2016/2 (Bruker,2016/2) was used for absorption correction.
wR2(int) was 0.0969 before and 0.0453 after correction.
The Ratio of minimum to maximum transmission is 0.9155.
The \l/2 correction factor is Not present.
;
_exptl_crystal_density_diffrn 1.207
_exptl_crystal_description block
_exptl_crystal_F_000 440
_exptl_crystal_size_max 0.13
_exptl_crystal_size_mid 0.1
_exptl_crystal_size_min 0.08
_refine_diff_density_max 0.151
_refine_diff_density_min -0.147
_refine_diff_density_rms 0.032
_refine_ls_abs_structure_details
;
 Flack x determined using 893 quotients [(I+)-(I-)]/[(I+)+(I-)]
 (Parsons, Flack and Wagner, Acta Cryst. B69 (2013) 249-259).
;
_refine_ls_abs_structure_Flack 0.01(7)
_refine_ls_extinction_method none
_refine_ls_goodness_of_fit_ref 1.069
_refine_ls_hydrogen_treatment constr
_refine_ls_matrix_type full
_refine_ls_number_parameters 140
_refine_ls_number_reflns 2343
_refine_ls_number_restraints 0
_refine_ls_restrained_S_all 1.069
_refine_ls_R_factor_all 0.0321
_refine_ls_R_factor_gt 0.0305
_refine_ls_shift/su_max 0.000
_refine_ls_shift/su_mean 0.000
_refine_ls_structure_factor_coef Fsqd
_refine_ls_weighting_details 'w=1/[\s^2^(Fo^2^)+(0.0499P)^2^+0.1087P] where P=(Fo^2^+2Fc^2^)/3'
_refine_ls_weighting_scheme calc
_refine_ls_wR_factor_gt 0.0838
_refine_ls_wR_factor_ref 0.0852
_reflns_Friedel_coverage 0.694
_reflns_Friedel_fraction_full 0.995
_reflns_Friedel_fraction_max 0.937
_reflns_number_gt 2224
_reflns_number_total 2343
_reflns_threshold_expression 'I > 2\s(I)'
_cod_data_source_file d4py01486c2.cif
_cod_data_source_block cu_240713lu_lgpz090422_0m
_cod_depositor_comments
;
The following automatic conversions were performed:

data item '_diffrn_radiation_probe' value 'X-ray' was changed to
'x-ray' in accordance with the
/home/data/users/saulius/crontab/automatic-downloads/rss-feeds/RSC/lib/dictionaries/cif_core.dic
dictionary named 'cif_core.dic' version 2.4.2 last updated on
2011-04-26.

Automatic conversion script
Id: cif_fix_values 8170 2020-07-09 18:12:32Z antanas 

 Adding full bibliography for 1574691--1574693.cif.
;
_cod_database_code 1574691
_shelx_shelxl_version_number 2019/3
_shelx_space_group_comment
;
The symmetry employed for this shelxl refinement is uniquely defined
by the following loop, which should always be used as a source of
symmetry information in preference to the above space-group names.
They are only intended as comments.
;
_shelx_estimated_absorpt_t_max 0.949
_shelx_estimated_absorpt_t_min 0.919
_olex2_refinement_description
;
1. Fixed Uiso
 At 1.2 times of:
  All C(H) groups, All N(H) groups
 At 1.5 times of:
  All C(H,H,H) groups, All O(H) groups
2.a Aromatic/amide H refined with riding coordinates:
 N1(H1A), C10(H10), C3(H3), C6(H6), C7(H7)
2.b Idealised Me refined as rotating group:
 C8(H8A,H8B,H8C), C1(H1B,H1C,H1D), C12(H12A,H12B,H12C)
2.c Idealised tetrahedral OH refined as rotating group:
 O1(H1)
;
_olex2_submission_special_instructions 'No special instructions were received'
_site XU

loop_
_space_group_symop_operation_xyz
'x, y, z'
'-x+1/2, -y, z+1/2'
'-x, y+1/2, -z+1/2'
'x+1/2, -y+1/2, -z'

loop_
_atom_site_label
_atom_site_type_symbol
_atom_site_fract_x
_atom_site_fract_y
_atom_site_fract_z
_atom_site_U_iso_or_equiv
_atom_site_adp_type
_atom_site_occupancy
_atom_site_site_symmetry_order
_atom_site_calc_flag
_atom_site_refinement_flags_posn
_atom_site_refinement_flags_adp
_atom_site_refinement_flags_occupancy
_atom_site_disorder_assembly
_atom_site_disorder_group
O1 O 0.58631(13) 0.28434(11) 0.54296(11) 0.0387(3) Uani 1 1 d . . . . .
H1 H 0.548785 0.256861 0.481136 0.058 Uiso 1 1 calc R U . . .
O2 O 0.94644(13) 0.31792(13) 0.63794(11) 0.0408(3) Uani 1 1 d . . . . .
N1 N 0.71131(14) 0.42349(13) 0.71025(12) 0.0309(3) Uani 1 1 d . . . . .
H1A H 0.764291 0.395656 0.652819 0.037 Uiso 1 1 calc R U . . .
C5 C 0.57674(16) 0.45996(15) 0.67413(14) 0.0313(3) Uani 1 1 d . . . . .
C9 C 0.76977(17) 0.42527(16) 0.81957(14) 0.0315(3) Uani 1 1 d . . . . .
C11 C 0.98597(18) 0.32698(16) 0.74537(16) 0.0352(4) Uani 1 1 d . . . . .
C4 C 0.51367(16) 0.38562(15) 0.58526(14) 0.0305(3) Uani 1 1 d . . . . .
C10 C 0.90312(17) 0.38108(16) 0.83587(14) 0.0343(4) Uani 1 1 d . . . . .
H10 H 0.941324 0.387672 0.913232 0.041 Uiso 1 1 calc R U . . .
C3 C 0.38311(18) 0.41831(17) 0.54274(16) 0.0363(4) Uani 1 1 d . . . . .
H3 H 0.341372 0.367754 0.483216 0.044 Uiso 1 1 calc R U . . .
C2 C 0.31322(18) 0.52438(18) 0.58664(19) 0.0417(4) Uani 1 1 d . . . . .
C6 C 0.5084(2) 0.56767(18) 0.71578(18) 0.0441(4) Uani 1 1 d . . . . .
H6 H 0.551242 0.620283 0.773111 0.053 Uiso 1 1 calc R U . . .
C7 C 0.3777(2) 0.59841(18) 0.6736(2) 0.0484(5) Uani 1 1 d . . . . .
H7 H 0.331934 0.670432 0.704370 0.058 Uiso 1 1 calc R U . . .
C8 C 0.6879(2) 0.4705(2) 0.92512(17) 0.0501(5) Uani 1 1 d . . . . .
H8A H 0.687338 0.562953 0.926543 0.075 Uiso 1 1 calc R U . . .
H8B H 0.729535 0.438613 0.998463 0.075 Uiso 1 1 calc R U . . .
H8C H 0.593788 0.439258 0.918865 0.075 Uiso 1 1 calc R U . . .
C1 C 0.1715(2) 0.5563(2) 0.5393(2) 0.0566(6) Uani 1 1 d . . . . .
H1B H 0.153442 0.506731 0.467434 0.085 Uiso 1 1 calc R U . . .
H1C H 0.167086 0.646423 0.520152 0.085 Uiso 1 1 calc R U . . .
H1D H 0.102627 0.536282 0.599749 0.085 Uiso 1 1 calc R U . . .
C12 C 1.1262(2) 0.2753(2) 0.7780(2) 0.0566(6) Uani 1 1 d . . . . .
H12A H 1.131081 0.185735 0.756574 0.085 Uiso 1 1 calc R U . . .
H12B H 1.141009 0.284706 0.863651 0.085 Uiso 1 1 calc R U . . .
H12C H 1.196957 0.322031 0.734683 0.085 Uiso 1 1 calc R U . . .

loop_
_atom_site_aniso_label
_atom_site_aniso_U_11
_atom_site_aniso_U_22
_atom_site_aniso_U_33
_atom_site_aniso_U_23
_atom_site_aniso_U_13
_atom_site_aniso_U_12
O1 0.0374(6) 0.0426(6) 0.0363(6) -0.0154(5) -0.0083(5) 0.0076(5)
O2 0.0392(6) 0.0530(7) 0.0303(6) -0.0101(5) 0.0018(5) 0.0075(5)
N1 0.0301(6) 0.0377(7) 0.0249(6) -0.0055(6) 0.0009(5) 0.0000(6)
C5 0.0300(7) 0.0342(7) 0.0297(8) -0.0028(6) 0.0014(6) -0.0012(6)
C9 0.0342(8) 0.0350(8) 0.0253(7) -0.0054(7) 0.0013(6) -0.0066(7)
C11 0.0338(8) 0.0365(8) 0.0353(8) -0.0009(6) -0.0006(6) -0.0016(7)
C4 0.0301(7) 0.0308(7) 0.0306(7) -0.0028(6) 0.0023(6) -0.0006(6)
C10 0.0350(8) 0.0418(8) 0.0262(7) -0.0051(7) -0.0032(6) -0.0040(7)
C3 0.0314(8) 0.0375(8) 0.0398(9) -0.0021(7) -0.0030(6) -0.0022(7)
C2 0.0311(9) 0.0388(9) 0.0553(11) 0.0022(8) -0.0003(7) 0.0018(7)
C6 0.0442(9) 0.0389(9) 0.0490(10) -0.0135(8) -0.0049(8) 0.0035(8)
C7 0.0441(10) 0.0385(9) 0.0627(12) -0.0118(9) -0.0011(9) 0.0109(8)
C8 0.0421(10) 0.0785(14) 0.0296(9) -0.0136(9) 0.0025(7) 0.0033(9)
C1 0.0343(9) 0.0523(12) 0.0832(16) -0.0012(11) -0.0070(10) 0.0080(9)
C12 0.0411(10) 0.0760(14) 0.0527(12) -0.0018(11) -0.0040(9) 0.0149(10)

loop_
_atom_type_symbol
_atom_type_description
_atom_type_scat_dispersion_real
_atom_type_scat_dispersion_imag
_atom_type_scat_source
C C 0.0181 0.0091 'International Tables Vol C Tables 4.2.6.8 and 6.1.1.4'
H H 0.0000 0.0000 'International Tables Vol C Tables 4.2.6.8 and 6.1.1.4'
N N 0.0311 0.0180 'International Tables Vol C Tables 4.2.6.8 and 6.1.1.4'
O O 0.0492 0.0322 'International Tables Vol C Tables 4.2.6.8 and 6.1.1.4'

loop_
_geom_angle_atom_site_label_1
_geom_angle_atom_site_label_2
_geom_angle_atom_site_label_3
_geom_angle
_geom_angle_site_symmetry_1
_geom_angle_site_symmetry_3
_geom_angle_publ_flag
C4 O1 H1 109.5 . . ?
C5 N1 H1A 115.0 . . ?
C9 N1 H1A 115.0 . . ?
C9 N1 C5 129.90(14) . . ?
C4 C5 N1 116.82(14) . . ?
C6 C5 N1 124.23(15) . . ?
C6 C5 C4 118.83(15) . . ?
N1 C9 C10 120.48(14) . . ?
N1 C9 C8 119.66(15) . . ?
C10 C9 C8 119.81(15) . . ?
O2 C11 C10 122.55(15) . . ?
O2 C11 C12 118.38(17) . . ?
C10 C11 C12 119.06(16) . . ?
O1 C4 C5 117.11(14) . . ?
O1 C4 C3 122.97(14) . . ?
C3 C4 C5 119.92(15) . . ?
C9 C10 C11 124.92(14) . . ?
C9 C10 H10 117.5 . . ?
C11 C10 H10 117.5 . . ?
C4 C3 H3 119.4 . . ?
C2 C3 C4 121.24(16) . . ?
C2 C3 H3 119.4 . . ?
C3 C2 C1 119.80(19) . . ?
C7 C2 C3 118.32(17) . . ?
C7 C2 C1 121.88(19) . . ?
C5 C6 H6 119.7 . . ?
C7 C6 C5 120.65(17) . . ?
C7 C6 H6 119.7 . . ?
C2 C7 H7 119.5 . . ?
C6 C7 C2 121.01(17) . . ?
C6 C7 H7 119.5 . . ?
C9 C8 H8A 109.5 . . ?
C9 C8 H8B 109.5 . . ?
C9 C8 H8C 109.5 . . ?
H8A C8 H8B 109.5 . . ?
H8A C8 H8C 109.5 . . ?
H8B C8 H8C 109.5 . . ?
C2 C1 H1B 109.5 . . ?
C2 C1 H1C 109.5 . . ?
C2 C1 H1D 109.5 . . ?
H1B C1 H1C 109.5 . . ?
H1B C1 H1D 109.5 . . ?
H1C C1 H1D 109.5 . . ?
C11 C12 H12A 109.5 . . ?
C11 C12 H12B 109.5 . . ?
C11 C12 H12C 109.5 . . ?
H12A C12 H12B 109.5 . . ?
H12A C12 H12C 109.5 . . ?
H12B C12 H12C 109.5 . . ?

loop_
_geom_bond_atom_site_label_1
_geom_bond_atom_site_label_2
_geom_bond_distance
_geom_bond_site_symmetry_2
_geom_bond_publ_flag
O1 H1 0.8300 . ?
O1 C4 1.3579(19) . ?
O2 C11 1.260(2) . ?
N1 H1A 0.8700 . ?
N1 C5 1.415(2) . ?
N1 C9 1.343(2) . ?
C5 C4 1.400(2) . ?
C5 C6 1.389(2) . ?
C9 C10 1.382(2) . ?
C9 C8 1.494(2) . ?
C11 C10 1.407(2) . ?
C11 C12 1.505(3) . ?
C4 C3 1.391(2) . ?
C10 H10 0.9400 . ?
C3 H3 0.9400 . ?
C3 C2 1.391(3) . ?
C2 C7 1.389(3) . ?
C2 C1 1.506(3) . ?
C6 H6 0.9400 . ?
C6 C7 1.387(3) . ?
C7 H7 0.9400 . ?
C8 H8A 0.9700 . ?
C8 H8B 0.9700 . ?
C8 H8C 0.9700 . ?
C1 H1B 0.9700 . ?
C1 H1C 0.9700 . ?
C1 H1D 0.9700 . ?
C12 H12A 0.9700 . ?
C12 H12B 0.9700 . ?
C12 H12C 0.9700 . ?

loop_
_geom_torsion_atom_site_label_1
_geom_torsion_atom_site_label_2
_geom_torsion_atom_site_label_3
_geom_torsion_atom_site_label_4
_geom_torsion
_geom_torsion_site_symmetry_1
_geom_torsion_site_symmetry_2
_geom_torsion_site_symmetry_3
_geom_torsion_site_symmetry_4
_geom_torsion_publ_flag
O1 C4 C3 C2 -178.65(16) . . . . ?
O2 C11 C10 C9 2.6(3) . . . . ?
N1 C5 C4 O1 0.9(2) . . . . ?
N1 C5 C4 C3 -178.00(14) . . . . ?
N1 C5 C6 C7 178.44(17) . . . . ?
N1 C9 C10 C11 -2.8(3) . . . . ?
C5 N1 C9 C10 177.94(15) . . . . ?
C5 N1 C9 C8 0.4(3) . . . . ?
C5 C4 C3 C2 0.2(3) . . . . ?
C5 C6 C7 C2 -1.7(3) . . . . ?
C9 N1 C5 C4 -142.48(17) . . . . ?
C9 N1 C5 C6 41.5(3) . . . . ?
C4 C5 C6 C7 2.5(3) . . . . ?
C4 C3 C2 C7 0.7(3) . . . . ?
C4 C3 C2 C1 -179.48(17) . . . . ?
C3 C2 C7 C6 0.0(3) . . . . ?
C6 C5 C4 O1 177.12(16) . . . . ?
C6 C5 C4 C3 -1.8(2) . . . . ?
C8 C9 C10 C11 174.74(18) . . . . ?
C1 C2 C7 C6 -179.8(2) . . . . ?
C12 C11 C10 C9 -176.13(18) . . . . ?
